data_2235523
loop_
_publ_author_name
'Fun, Hoong-Kun'
'Quah, Ching Kheng'
Nitinchandra
'Kalluraya, Balakrishna'
'Shetty, Shobhitha'

_publ_section_title
;
 <i>N</i>'-[1-(4-Chlorophenyl)ethylidene]-5-methyl-1-(4-nitrophenyl)-1<i>H</i>-1,2,3-triazole-4-carbohydrazide
;
_journal_coeditor_code IS5158
_journal_issue 7
_journal_name_full 'Acta Crystallographica Section E'
_journal_page_first o2164
_journal_paper_doi 10.1107/S1600536812027535
_journal_volume 68
_journal_year 2012
_chemical_formula_iupac 'C18 H15 Cl N6 O3'
_chemical_formula_moiety 'C18 H15 Cl N6 O3'
_chemical_formula_sum 'C18 H15 Cl N6 O3'
_chemical_formula_weight 398.81
_chemical_name_systematic
;
<i>N</i>'-[1-(4-Chlorophenyl)ethylidene]-5-methyl-1-(4-nitrophenyl)-1<i>H</i>-
1,2,3-triazole-4-carbohydrazide
;
_space_group_IT_number 2
_symmetry_cell_setting triclinic
_symmetry_space_group_name_Hall '-P 1'
_symmetry_space_group_name_H-M 'P -1'
_atom_sites_solution_hydrogens geom
_atom_sites_solution_primary direct
_atom_sites_solution_secondary difmap
_audit_creation_method SHELXL-97
_cell_angle_alpha 83.8160(10)
_cell_angle_beta 81.4020(10)
_cell_angle_gamma 76.3730(10)
_cell_formula_units_Z 2
_cell_length_a 8.66030(10)
_cell_length_b 10.28440(10)
_cell_length_c 10.40330(10)
_cell_measurement_reflns_used 9924
_cell_measurement_temperature 100
_cell_measurement_theta_max 35.10
_cell_measurement_theta_min 2.44
_cell_volume 887.839(16)
_computing_cell_refinement 'SAINT (Bruker, 2009)'
_computing_data_collection 'APEX2 (Bruker, 2009)'
_computing_data_reduction 'SAINT (Bruker, 2009)'
_computing_molecular_graphics 'SHELXTL (Sheldrick, 2008)'
_computing_publication_material 'SHELXTL (Sheldrick, 2008) and PLATON (Spek, 2009)'
_computing_structure_refinement 'SHELXTL (Sheldrick, 2008)'
_computing_structure_solution 'SHELXTL (Sheldrick, 2008)'
_diffrn_ambient_temperature 100
_diffrn_measured_fraction_theta_full 0.987
_diffrn_measured_fraction_theta_max 0.987
_diffrn_measurement_device_type
;
Bruker SMART APEXII CCD area-detector
;
_diffrn_measurement_method '\f and \w scans'
_diffrn_radiation_monochromator graphite
_diffrn_radiation_source 'fine-focus sealed tube'
_diffrn_radiation_type MoK\a
_diffrn_radiation_wavelength 0.71073
_diffrn_reflns_av_R_equivalents 0.0227
_diffrn_reflns_av_sigmaI/netI 0.0236
_diffrn_reflns_limit_h_max 13
_diffrn_reflns_limit_h_min -14
_diffrn_reflns_limit_k_max 16
_diffrn_reflns_limit_k_min -16
_diffrn_reflns_limit_l_max 16
_diffrn_reflns_limit_l_min -16
_diffrn_reflns_number 29293
_diffrn_reflns_theta_full 35.23
_diffrn_reflns_theta_max 35.23
_diffrn_reflns_theta_min 1.99
_diffrn_standards_number 0
_exptl_absorpt_coefficient_mu 0.250
_exptl_absorpt_correction_T_max 0.9583
_exptl_absorpt_correction_T_min 0.9268
_exptl_absorpt_correction_type multi-scan
_exptl_absorpt_process_details '(<i>SADABS</i>; Bruker, 2009)'
_exptl_crystal_colour yellow
_exptl_crystal_density_diffrn 1.492
_exptl_crystal_density_method 'not measured'
_exptl_crystal_description block
_exptl_crystal_F_000 412
_exptl_crystal_size_max 0.309
_exptl_crystal_size_mid 0.192
_exptl_crystal_size_min 0.172
_refine_diff_density_max 0.561
_refine_diff_density_min -0.451
_refine_ls_extinction_method none
_refine_ls_goodness_of_fit_ref 1.026
_refine_ls_hydrogen_treatment mixed
_refine_ls_matrix_type full
_refine_ls_number_parameters 259
_refine_ls_number_reflns 7839
_refine_ls_number_restraints 0
_refine_ls_restrained_S_all 1.026
_refine_ls_R_factor_all 0.0504
_refine_ls_R_factor_gt 0.0413
_refine_ls_shift/su_max 0.001
_refine_ls_shift/su_mean 0.001
_refine_ls_structure_factor_coef Fsqd
_refine_ls_weighting_details 'calc w=1/[\s^2^(Fo^2^)+(0.0635P)^2^+0.2969P] where P=(Fo^2^+2Fc^2^)/3'
_refine_ls_weighting_scheme calc
_refine_ls_wR_factor_gt 0.1127
_refine_ls_wR_factor_ref 0.1197
_reflns_number_gt 6598
_reflns_number_total 7839
_reflns_threshold_expression I>2\s(I)
_cod_data_source_file is5158.cif
_cod_data_source_block I
_cod_database_code 2235523
_cod_database_fobs_code 2235523

loop_
_symmetry_equiv_pos_as_xyz
'x, y, z'
'-x, -y, -z'

loop_
_atom_site_type_symbol
_atom_site_label
_atom_site_fract_x
_atom_site_fract_y
_atom_site_fract_z
_atom_site_U_iso_or_equiv
_atom_site_adp_type
_atom_site_calc_flag
_atom_site_refinement_flags
_atom_site_occupancy
_atom_site_symmetry_multiplicity
Cl Cl1 0.07731(3) 1.51350(2) 0.15822(3) 0.02455(7) Uani d . 1 1
O O1 0.43782(9) 0.74131(7) 0.59589(7) 0.01901(13) Uani d . 1 1
O O2 0.30629(12) -0.13446(9) 1.10163(8) 0.0326(2) Uani d . 1 1
O O3 0.38384(15) -0.24022(8) 0.92733(9) 0.0389(2) Uani d . 1 1
N N1 0.21957(10) 0.88716(7) 0.43384(8) 0.01537(13) Uani d . 1 1
N N2 0.23356(10) 0.75384(8) 0.47404(8) 0.01648(14) Uani d . 1 1
N N3 0.23287(10) 0.49322(8) 0.53284(8) 0.01770(14) Uani d . 1 1
N N4 0.23488(11) 0.37257(8) 0.58529(8) 0.01845(15) Uani d . 1 1
N N5 0.32874(10) 0.35228(7) 0.68349(7) 0.01458(13) Uani d . 1 1
N N6 0.34560(11) -0.13715(8) 0.98386(9) 0.01954(15) Uani d . 1 1
C C1 0.20505(11) 1.15159(9) 0.34403(9) 0.01614(15) Uani d . 1 1
H H1A 0.2840 1.1076 0.3981 0.019 Uiso calc R 1 1
C C2 0.19901(12) 1.28429(9) 0.29798(9) 0.01779(16) Uani d . 1 1
H H2A 0.2732 1.3307 0.3197 0.021 Uiso calc R 1 1
C C3 0.08252(12) 1.34817(9) 0.21943(9) 0.01661(15) Uani d . 1 1
C C4 -0.02861(12) 1.28298(9) 0.18865(10) 0.01829(16) Uani d . 1 1
H H4A -0.1087 1.3283 0.1362 0.022 Uiso calc R 1 1
C C5 -0.02088(11) 1.14978(9) 0.23606(9) 0.01716(15) Uani d . 1 1
H H5A -0.0974 1.1048 0.2161 0.021 Uiso calc R 1 1
C C6 0.09732(10) 1.08100(9) 0.31252(8) 0.01409(14) Uani d . 1 1
C C7 0.11168(11) 0.93734(9) 0.35781(9) 0.01475(14) Uani d . 1 1
C C8 0.34084(11) 0.69073(8) 0.55704(8) 0.01471(14) Uani d . 1 1
C C9 0.32483(11) 0.55123(8) 0.59531(8) 0.01430(14) Uani d . 1 1
C C10 0.38769(11) 0.46173(9) 0.69309(9) 0.01486(15) Uani d . 1 1
C C11 0.34388(11) 0.22838(8) 0.76168(8) 0.01399(14) Uani d . 1 1
C C12 0.40005(11) 0.10949(9) 0.70018(9) 0.01562(15) Uani d . 1 1
H H12A 0.4375 0.1114 0.6095 0.019 Uiso calc R 1 1
C C13 0.40066(11) -0.01205(9) 0.77318(9) 0.01625(15) Uani d . 1 1
H H13A 0.4358 -0.0947 0.7334 0.019 Uiso calc R 1 1
C C14 0.34846(11) -0.00917(9) 0.90596(9) 0.01519(15) Uani d . 1 1
C C15 0.29653(12) 0.10859(9) 0.96930(9) 0.01683(15) Uani d . 1 1
H H15A 0.2643 0.1063 1.0607 0.020 Uiso calc R 1 1
C C16 0.29298(11) 0.22988(9) 0.89527(9) 0.01648(15) Uani d . 1 1
H H16A 0.2565 0.3125 0.9350 0.020 Uiso calc R 1 1
C C17 0.00858(14) 0.85722(11) 0.31287(12) 0.0258(2) Uani d . 1 1
H H17A 0.0763 0.7751 0.2777 0.039 Uiso calc R 1 1
H H17B -0.0510 0.9106 0.2449 0.039 Uiso calc R 1 1
H H17C -0.0669 0.8336 0.3867 0.039 Uiso calc R 1 1
C C18 0.49787(15) 0.46863(11) 0.78744(11) 0.0260(2) Uani d . 1 1
H H18A 0.5705 0.3807 0.7998 0.039 Uiso calc R 1 1
H H18B 0.4354 0.4940 0.8711 0.039 Uiso calc R 1 1
H H18C 0.5604 0.5357 0.7537 0.039 Uiso calc R 1 1
H H1N2 0.166(2) 0.7102(18) 0.4563(17) 0.036(4) Uiso d . 1 1

loop_
_atom_site_aniso_label
_atom_site_aniso_U_11
_atom_site_aniso_U_22
_atom_site_aniso_U_33
_atom_site_aniso_U_12
_atom_site_aniso_U_13
_atom_site_aniso_U_23
Cl1 0.03489(14) 0.01270(10) 0.02708(12) -0.00533(8) -0.01090(10) 0.00374(8)
O1 0.0224(3) 0.0150(3) 0.0216(3) -0.0064(2) -0.0073(3) 0.0008(2)
O2 0.0440(5) 0.0211(4) 0.0239(4) -0.0016(3) 0.0085(3) 0.0065(3)
O3 0.0768(8) 0.0139(3) 0.0274(4) -0.0118(4) -0.0103(4) 0.0005(3)
N1 0.0177(3) 0.0118(3) 0.0165(3) -0.0038(2) -0.0032(3) 0.0019(2)
N2 0.0197(3) 0.0118(3) 0.0190(3) -0.0052(3) -0.0061(3) 0.0030(2)
N3 0.0223(4) 0.0151(3) 0.0175(3) -0.0071(3) -0.0062(3) 0.0025(3)
N4 0.0239(4) 0.0161(3) 0.0177(3) -0.0078(3) -0.0080(3) 0.0032(3)
N5 0.0180(3) 0.0123(3) 0.0144(3) -0.0048(2) -0.0041(2) 0.0008(2)
N6 0.0214(4) 0.0149(3) 0.0222(4) -0.0047(3) -0.0045(3) 0.0032(3)
C1 0.0186(4) 0.0148(3) 0.0159(3) -0.0048(3) -0.0054(3) 0.0018(3)
C2 0.0225(4) 0.0148(3) 0.0177(4) -0.0060(3) -0.0061(3) 0.0006(3)
C3 0.0208(4) 0.0115(3) 0.0166(4) -0.0023(3) -0.0031(3) 0.0006(3)
C4 0.0178(4) 0.0159(4) 0.0203(4) -0.0016(3) -0.0055(3) 0.0019(3)
C5 0.0156(4) 0.0161(4) 0.0201(4) -0.0041(3) -0.0045(3) 0.0018(3)
C6 0.0143(3) 0.0132(3) 0.0143(3) -0.0033(3) -0.0014(3) 0.0009(3)
C7 0.0149(3) 0.0139(3) 0.0156(3) -0.0046(3) -0.0023(3) 0.0016(3)
C8 0.0177(4) 0.0120(3) 0.0138(3) -0.0031(3) -0.0016(3) 0.0006(3)
C9 0.0166(3) 0.0121(3) 0.0145(3) -0.0040(3) -0.0029(3) 0.0007(3)
C10 0.0172(4) 0.0119(3) 0.0160(3) -0.0039(3) -0.0037(3) 0.0002(3)
C11 0.0155(3) 0.0119(3) 0.0147(3) -0.0040(3) -0.0025(3) 0.0011(3)
C12 0.0182(4) 0.0138(3) 0.0149(3) -0.0039(3) -0.0016(3) -0.0009(3)
C13 0.0186(4) 0.0127(3) 0.0175(4) -0.0034(3) -0.0028(3) -0.0007(3)
C14 0.0159(3) 0.0120(3) 0.0176(4) -0.0038(3) -0.0029(3) 0.0020(3)
C15 0.0193(4) 0.0148(3) 0.0151(3) -0.0032(3) -0.0004(3) 0.0007(3)
C16 0.0202(4) 0.0127(3) 0.0155(4) -0.0027(3) -0.0008(3) -0.0007(3)
C17 0.0286(5) 0.0222(4) 0.0321(5) -0.0143(4) -0.0149(4) 0.0086(4)
C18 0.0358(6) 0.0183(4) 0.0299(5) -0.0112(4) -0.0197(4) 0.0046(4)

loop_
_atom_type_symbol
_atom_type_description
_atom_type_scat_dispersion_real
_atom_type_scat_dispersion_imag
_atom_type_scat_source
C C 0.0033 0.0016 'International Tables Vol C Tables 4.2.6.8 and 6.1.1.4'
H H 0.0000 0.0000 'International Tables Vol C Tables 4.2.6.8 and 6.1.1.4'
N N 0.0061 0.0033 'International Tables Vol C Tables 4.2.6.8 and 6.1.1.4'
O O 0.0106 0.0060 'International Tables Vol C Tables 4.2.6.8 and 6.1.1.4'
Cl Cl 0.1484 0.1585 'International Tables Vol C Tables 4.2.6.8 and 6.1.1.4'

loop_
_geom_angle_atom_site_label_1
_geom_angle_atom_site_label_2
_geom_angle_atom_site_label_3
_geom_angle
C7 N1 N2 115.65(8)
C8 N2 N1 120.88(8)
C8 N2 H1N2 117.8(12)
N1 N2 H1N2 120.8(12)
N4 N3 C9 109.30(8)
N3 N4 N5 106.77(7)
C10 N5 N4 111.60(7)
C10 N5 C11 130.38(8)
N4 N5 C11 117.94(7)
O3 N6 O2 123.62(9)
O3 N6 C14 118.11(9)
O2 N6 C14 118.27(8)
C2 C1 C6 121.50(8)
C2 C1 H1A 119.3
C6 C1 H1A 119.3
C1 C2 C3 118.88(9)
C1 C2 H2A 120.6
C3 C2 H2A 120.6
C4 C3 C2 121.41(8)
C4 C3 Cl1 119.51(7)
C2 C3 Cl1 119.08(7)
C3 C4 C5 118.87(8)
C3 C4 H4A 120.6
C5 C4 H4A 120.6
C4 C5 C6 121.37(9)
C4 C5 H5A 119.3
C6 C5 H5A 119.3
C5 C6 C1 117.93(8)
C5 C6 C7 121.78(8)
C1 C6 C7 120.28(8)
N1 C7 C6 115.96(8)
N1 C7 C17 123.38(8)
C6 C7 C17 120.63(8)
O1 C8 N2 125.21(8)
O1 C8 C9 123.63(8)
N2 C8 C9 111.15(8)
N3 C9 C10 109.28(8)
N3 C9 C8 120.79(8)
C10 C9 C8 129.91(8)
N5 C10 C9 103.05(8)
N5 C10 C18 124.22(8)
C9 C10 C18 132.69(9)
C12 C11 C16 122.23(8)
C12 C11 N5 118.44(8)
C16 C11 N5 119.21(8)
C13 C12 C11 119.11(8)
C13 C12 H12A 120.4
C11 C12 H12A 120.4
C14 C13 C12 118.08(8)
C14 C13 H13A 121.0
C12 C13 H13A 121.0
C13 C14 C15 123.40(8)
C13 C14 N6 118.58(8)
C15 C14 N6 118.02(8)
C14 C15 C16 118.22(8)
C14 C15 H15A 120.9
C16 C15 H15A 120.9
C15 C16 C11 118.92(8)
C15 C16 H16A 120.5
C11 C16 H16A 120.5
C7 C17 H17A 109.5
C7 C17 H17B 109.5
H17A C17 H17B 109.5
C7 C17 H17C 109.5
H17A C17 H17C 109.5
H17B C17 H17C 109.5
C10 C18 H18A 109.5
C10 C18 H18B 109.5
H18A C18 H18B 109.5
C10 C18 H18C 109.5
H18A C18 H18C 109.5
H18B C18 H18C 109.5

loop_
_geom_bond_atom_site_label_1
_geom_bond_atom_site_label_2
_geom_bond_distance
Cl1 C3 1.7429(9)
O1 C8 1.2214(11)
O2 N6 1.2231(12)
O3 N6 1.2205(12)
N1 C7 1.2926(12)
N1 N2 1.3722(10)
N2 C8 1.3657(12)
N2 H1N2 0.870(18)
N3 N4 1.2979(11)
N3 C9 1.3692(12)
N4 N5 1.3676(11)
N5 C10 1.3594(11)
N5 C11 1.4257(11)
N6 C14 1.4728(12)
C1 C2 1.3884(12)
C1 C6 1.4025(13)
C1 H1A 0.9500
C2 C3 1.3912(13)
C2 H2A 0.9500
C3 C4 1.3859(14)
C4 C5 1.3948(13)
C4 H4A 0.9500
C5 C6 1.4007(13)
C5 H5A 0.9500
C6 C7 1.4836(12)
C7 C17 1.4998(14)
C8 C9 1.4799(12)
C9 C10 1.3806(12)
C10 C18 1.4852(13)
C11 C12 1.3915(12)
C11 C16 1.3943(12)
C12 C13 1.3903(12)
C12 H12A 0.9500
C13 C14 1.3889(13)
C13 H13A 0.9500
C14 C15 1.3892(13)
C15 C16 1.3900(12)
C15 H15A 0.9500
C16 H16A 0.9500
C17 H17A 0.9800
C17 H17B 0.9800
C17 H17C 0.9800
C18 H18A 0.9800
C18 H18B 0.9800
C18 H18C 0.9800

loop_
_geom_hbond_atom_site_label_D
_geom_hbond_atom_site_label_H
_geom_hbond_atom_site_label_A
_geom_hbond_site_symmetry_A
_geom_hbond_distance_DH
_geom_hbond_distance_HA
_geom_hbond_distance_DA
_geom_hbond_angle_DHA
_geom_hbond_publ_flag
C13 H13A O1 1_545 0.95 2.32 3.2226(12) 158 yes

loop_
_geom_torsion_atom_site_label_1
_geom_torsion_atom_site_label_2
_geom_torsion_atom_site_label_3
_geom_torsion_atom_site_label_4
_geom_torsion
C7 N1 N2 C8 -178.43(8)
C9 N3 N4 N5 0.29(10)
N3 N4 N5 C10 -0.24(11)
N3 N4 N5 C11 176.83(8)
C6 C1 C2 C3 0.35(14)
C1 C2 C3 C4 1.24(14)
C1 C2 C3 Cl1 -178.52(7)
C2 C3 C4 C5 -1.10(14)
Cl1 C3 C4 C5 178.66(7)
C3 C4 C5 C6 -0.64(14)
C4 C5 C6 C1 2.15(14)
C4 C5 C6 C7 -176.84(9)
C2 C1 C6 C5 -2.00(14)
C2 C1 C6 C7 177.00(8)
N2 N1 C7 C6 -179.22(7)
N2 N1 C7 C17 -1.02(14)
C5 C6 C7 N1 -176.20(8)
C1 C6 C7 N1 4.84(13)
C5 C6 C7 C17 5.55(14)
C1 C6 C7 C17 -173.42(9)
N1 N2 C8 O1 -4.64(14)
N1 N2 C8 C9 175.17(8)
N4 N3 C9 C10 -0.25(11)
N4 N3 C9 C8 -178.64(8)
O1 C8 C9 N3 -169.32(9)
N2 C8 C9 N3 10.87(12)
O1 C8 C9 C10 12.66(16)
N2 C8 C9 C10 -167.16(9)
N4 N5 C10 C9 0.09(10)
C11 N5 C10 C9 -176.51(9)
N4 N5 C10 C18 -177.85(10)
C11 N5 C10 C18 5.55(16)
N3 C9 C10 N5 0.09(10)
C8 C9 C10 N5 178.30(9)
N3 C9 C10 C18 177.77(11)
C8 C9 C10 C18 -4.03(18)
C10 N5 C11 C12 -126.78(10)
N4 N5 C11 C12 56.80(12)
C10 N5 C11 C16 57.15(13)
N4 N5 C11 C16 -119.27(10)
C16 C11 C12 C13 2.20(14)
N5 C11 C12 C13 -173.74(8)
C11 C12 C13 C14 -1.61(13)
C12 C13 C14 C15 -0.29(14)
C12 C13 C14 N6 178.83(8)
O3 N6 C14 C13 -2.62(14)
O2 N6 C14 C13 176.82(10)
O3 N6 C14 C15 176.54(10)
O2 N6 C14 C15 -4.02(14)
C13 C14 C15 C16 1.63(15)
N6 C14 C15 C16 -177.48(8)
C14 C15 C16 C11 -1.05(14)
C12 C11 C16 C15 -0.83(14)
N5 C11 C16 C15 175.08(8)
